data_4341585
loop_
_publ_author_name
'Negri, Roberto'
'Baranyai, Zsolt'
'Tei, Lorenzo'
'Giovenzana, Giovanni B.'
'Platas-Iglesias, Carlos'
'B\'enyei, Attila C'
'Bodn\'ar, Judit'
'V\'agner, Adrienn'
'Botta, Mauro'

_publ_section_title
;
 Lower Denticity Leading to Higher Stability: Structural and Solution
 Studies of Ln(III)-OBETA Complexes.
;
_journal_name_full 'Inorganic chemistry'
_journal_page_first 141111091549002
_journal_paper_doi 10.1021/ic5020225
_journal_year 2014
_chemical_formula_moiety 'C16 H38 Lu1 N11 O14'
_chemical_formula_sum 'C16 H38 Lu N11 O14'
_chemical_formula_weight 783.54
_chemical_name_systematic
;
 ?
;
_space_group_crystal_system monoclinic
_space_group_IT_number 14
_space_group_name_Hall '-P 2yn'
_space_group_name_H-M_alt 'P 1 21/n 1'
_symmetry_space_group_name_Hall '-P 2yn'
_symmetry_space_group_name_H-M 'P 1 21/n 1'
_atom_sites_solution_hydrogens mixed
_audit_creation_date 2014-05-23T20:43:02-00:00
_audit_creation_method 'WinGX routine CIF_UPDATE'
_cell_angle_alpha 90
_cell_angle_beta 93.600(5)
_cell_angle_gamma 90
_cell_formula_units_Z 4
_cell_length_a 9.4880(18)
_cell_length_b 14.232(5)
_cell_length_c 20.620(2)
_cell_measurement_reflns_used 25
_cell_measurement_temperature 293(2)
_cell_measurement_theta_max 17.1
_cell_measurement_theta_min 6.2
_cell_volume 2778.9(11)
_computing_cell_refinement 'MACH3/PC (Enraf Nonius, 1996)'
_computing_data_collection 'MACH3/PC (Enraf Nonius, 1996)'
_computing_data_reduction 'XCAD4 (Harms & Wocadlo, 1995)'
_computing_molecular_graphics 'ORTEP-3 for Windows (Farrugia, 2012)'
_computing_publication_material 'WinGX publication routines (Farrugia, 2012)'
_computing_structure_refinement 'SHELXL-2013 (Sheldrick, 2013)'
_computing_structure_solution 'SIR-92 (Altomare et al., 1994)'
_diffrn_ambient_temperature 293(2)
_diffrn_measured_fraction_theta_full 0.999
_diffrn_measured_fraction_theta_max 0.999
_diffrn_measurement_device_type 'Enraf Nonius MACH3'
_diffrn_measurement_method 'non-profiled \w scans'
_diffrn_radiation_monochromator graphite
_diffrn_radiation_type MoK\a
_diffrn_radiation_wavelength 0.71069
_diffrn_reflns_av_R_equivalents 0.0314
_diffrn_reflns_Laue_measured_fraction_full 0.999
_diffrn_reflns_Laue_measured_fraction_max 0.999
_diffrn_reflns_limit_h_max 11
_diffrn_reflns_limit_h_min -2
_diffrn_reflns_limit_k_max 17
_diffrn_reflns_limit_k_min 0
_diffrn_reflns_limit_l_max 24
_diffrn_reflns_limit_l_min -24
_diffrn_reflns_number 5889
_diffrn_reflns_point_group_measured_fraction_full 0.999
_diffrn_reflns_point_group_measured_fraction_max 0.999
_diffrn_reflns_theta_full 25.24
_diffrn_reflns_theta_max 25.374
_diffrn_reflns_theta_min 2.583
_diffrn_source 'Enraf Nonius FR590'
_diffrn_standards_decay_% 0
_diffrn_standards_interval_count 196
_diffrn_standards_interval_time 130
_diffrn_standards_number 3
_exptl_absorpt_coefficient_mu 3.637
_exptl_absorpt_correction_T_max 0.6902
_exptl_absorpt_correction_T_min 0.2837
_exptl_absorpt_correction_type psi-scan
_exptl_absorpt_process_details
;
North A.C.T., Phillips D.C. & Mathews F.S. (1968) Acta. Cryst. A24, 351
        Number of psi-scan sets used was   3
        Theta correction was applied.
        Averaged transmission function was used.
        Fourier smoothing - Window value   5
;
_exptl_crystal_colour colourless
_exptl_crystal_density_diffrn 1.863
_exptl_crystal_density_method 'not measured'
_exptl_crystal_description block
_exptl_crystal_F_000 1568
_exptl_crystal_size_max 0.35
_exptl_crystal_size_mid 0.25
_exptl_crystal_size_min 0.2
_refine_diff_density_max 1.119
_refine_diff_density_min -0.878
_refine_diff_density_rms 0.14
_refine_ls_extinction_method none
_refine_ls_goodness_of_fit_ref 1.104
_refine_ls_hydrogen_treatment mixed
_refine_ls_matrix_type full
_refine_ls_number_constraints 0
_refine_ls_number_parameters 391
_refine_ls_number_reflns 5098
_refine_ls_number_restraints 6
_refine_ls_restrained_S_all 1.104
_refine_ls_R_factor_all 0.0411
_refine_ls_R_factor_gt 0.0351
_refine_ls_shift/su_max 0.238
_refine_ls_shift/su_mean 0.004
_refine_ls_structure_factor_coef Fsqd
_refine_ls_weighting_details 'w=1/[\s^2^(Fo^2^)+(0.0426P)^2^+12.6356P] where P=(Fo^2^+2Fc^2^)/3'
_refine_ls_weighting_scheme calc
_refine_ls_wR_factor_ref 0.0954
_reflns_number_gt 4631
_reflns_number_total 5098
_reflns_threshold_expression 'I > 2\s(I)'
_cod_data_source_file ic5020225_si_001.cif
_cod_data_source_block 1432a
_cod_database_code 4341585
_shelx_space_group_comment
;
The symmetry employed for this shelxl refinement is uniquely defined
by the following loop, which should always be used as a source of
symmetry information in preference to the above space-group names.
They are only intended as comments.
;
_exptl_absorpt_factor_mur 0.364

loop_
_space_group_symop_operation_xyz
'x, y, z'
'-x+1/2, y+1/2, -z+1/2'
'-x, -y, -z'
'x-1/2, -y-1/2, z-1/2'

loop_
_atom_site_label
_atom_site_fract_x
_atom_site_fract_y
_atom_site_fract_z
_atom_site_U_iso_or_equiv
_atom_site_adp_type
_atom_site_calc_flag
_atom_site_occupancy
_atom_site_type_symbol
C1 0.5473(6) 0.3139(4) 0.1412(3) 0.0260(11) Uani d 1 C
C2 -0.0648(6) 0.1901(4) 0.1194(3) 0.0329(13) Uani d 1 C
H2A -0.1543 0.1922 0.094 0.039 Uiso calc 1 H
H2B -0.0809 0.2108 0.1632 0.039 Uiso calc 1 H
C3 -0.0101(6) 0.0907(4) 0.1215(3) 0.0340(13) Uani d 1 C
H3A -0.0762 0.0501 0.142 0.041 Uiso calc 1 H
H3B 0.0001 0.0681 0.0777 0.041 Uiso calc 1 H
C5 0.1141(7) 0.0571(5) 0.2233(3) 0.0397(15) Uani d 1 C
H5A 0.0635 -0.0021 0.2238 0.048 Uiso calc 1 H
H5B 0.0642 0.1029 0.2481 0.048 Uiso calc 1 H
C6 0.2615(7) 0.0451(4) 0.2516(3) 0.0384(14) Uani d 1 C
H6A 0.2587 0.0207 0.2954 0.046 Uiso calc 1 H
H6B 0.3094 -0.0008 0.226 0.046 Uiso calc 1 H
C11 0.0009(6) 0.3529(4) 0.1018(3) 0.0342(13) Uani d 1 C
H11A -0.0319 0.3598 0.1451 0.041 Uiso calc 1 H
H11B -0.0747 0.3722 0.0708 0.041 Uiso calc 1 H
C12 0.1288(6) 0.4149(4) 0.0947(3) 0.0292(12) Uani d 1 C
C21 0.0417(7) 0.2376(5) 0.0197(3) 0.0363(14) Uani d 1 C
H21A 0.0603 0.2967 -0.0016 0.044 Uiso calc 1 H
H21B -0.0498 0.2151 0.0027 0.044 Uiso calc 1 H
C22 0.1532(6) 0.1674(4) 0.0037(3) 0.0324(13) Uani d 1 C
C41 0.5516(6) 0.4137(4) -0.0436(3) 0.0306(12) Uani d 1 C
C51 0.6600(7) 0.0865(5) -0.0105(3) 0.0366(14) Uani d 1 C
C61 0.2809(7) 0.1695(4) -0.1893(3) 0.0365(14) Uani d 1 C
C71 0.4943(6) 0.1082(4) 0.2580(3) 0.0330(13) Uani d 1 C
H71A 0.509 0.0543 0.2864 0.04 Uiso calc 1 H
H71B 0.5493 0.1601 0.2765 0.04 Uiso calc 1 H
C72 0.5439(6) 0.0849(4) 0.1913(3) 0.0333(13) Uani d 1 C
C81 0.3056(7) 0.1945(5) 0.3081(3) 0.0356(13) Uani d 1 C
H81A 0.3901 0.2257 0.3261 0.043 Uiso calc 1 H
H81B 0.2694 0.1557 0.3419 0.043 Uiso calc 1 H
C82 0.1963(6) 0.2677(4) 0.2875(3) 0.0332(13) Uani d 1 C
N1 0.0369(5) 0.2542(3) 0.0904(2) 0.0297(10) Uani d 1 N
N7 0.3430(5) 0.1337(3) 0.2534(2) 0.0277(10) Uani d 1 N
N41 0.4373(5) 0.3699(4) -0.0271(3) 0.0379(12) Uani d 1 N
H41A 0.3623 0.3704 -0.0528 0.045 Uiso calc 1 H
H41B 0.4375 0.3406 0.0094 0.045 Uiso calc 1 H
N42 0.6689(5) 0.4106(4) -0.0054(3) 0.0408(13) Uani d 1 N
H42A 0.6707 0.3796 0.0305 0.049 Uiso calc 1 H
H42B 0.7434 0.4394 -0.0165 0.049 Uiso calc 1 H
N43 0.5533(6) 0.4591(4) -0.0995(3) 0.0413(13) Uani d 1 N
H43A 0.479 0.4602 -0.1256 0.05 Uiso calc 1 H
H43B 0.6288 0.4875 -0.1097 0.05 Uiso calc 1 H
N51 0.6575(7) 0.0337(5) 0.0414(3) 0.0530(16) Uani d 1 N
H51A 0.6927 -0.022 0.0412 0.064 Uiso calc 1 H
H51B 0.6207 0.0546 0.0756 0.064 Uiso calc 1 H
N52 0.6121(7) 0.1740(4) -0.0105(3) 0.0506(15) Uani d 1 N
H52A 0.5787 0.1968 0.024 0.061 Uiso calc 1 H
H52B 0.6145 0.2079 -0.0449 0.061 Uiso calc 1 H
N53 0.7162(6) 0.0546(4) -0.0628(3) 0.0416(13) Uani d 1 N
H53A 0.7514 -0.0011 -0.063 0.05 Uiso calc 1 H
H53B 0.7179 0.0894 -0.0968 0.05 Uiso calc 1 H
N61 0.3592(6) 0.1732(5) -0.1347(3) 0.0510(15) Uani d 1 N
H61A 0.4489 0.1816 -0.1354 0.061 Uiso calc 1 H
H61B 0.321 0.1672 -0.0982 0.061 Uiso calc 1 H
N62 0.1431(6) 0.1584(4) -0.1877(3) 0.0435(13) Uani d 1 N
H62A 0.0909 0.1571 -0.2233 0.052 Uiso calc 1 H
H62B 0.1055 0.1525 -0.151 0.052 Uiso calc 1 H
N63 0.3373(6) 0.1784(5) -0.2451(3) 0.0489(15) Uani d 1 N
H63A 0.4269 0.1869 -0.2464 0.059 Uiso calc 1 H
H63B 0.2849 0.1759 -0.2807 0.059 Uiso calc 1 H
O1 0.4867(4) 0.2762(3) 0.09019(19) 0.0286(9) Uani d 1 O
O2 0.4812(4) 0.3043(3) 0.19474(19) 0.0319(9) Uani d 1 O
O1W 0.3476(6) -0.0919(5) -0.4168(3) 0.0632(15) Uani d 1 O
O3 0.6638(4) 0.3562(3) 0.1400(2) 0.0410(10) Uani d 1 O
O2W 0.1949(6) -0.0337(4) -0.3094(3) 0.0511(12) Uani d 1 O
O4 0.1249(4) 0.0890(3) 0.1578(2) 0.0327(9) Uani d 1 O
O11 0.2473(4) 0.3772(3) 0.1062(2) 0.0349(10) Uani d 1 O
O12 0.1106(5) 0.4988(3) 0.0805(2) 0.0429(11) Uani d 1 O
O21 0.2551(4) 0.1554(3) 0.04510(18) 0.0310(9) Uani d 1 O
O22 0.1425(5) 0.1277(4) -0.0501(2) 0.0472(12) Uani d 1 O
O71 0.4589(4) 0.1008(3) 0.14299(19) 0.0330(9) Uani d 1 O
O72 0.6653(5) 0.0539(4) 0.1887(2) 0.0534(13) Uani d 1 O
O81 0.1647(4) 0.2792(3) 0.2277(2) 0.0329(9) Uani d 1 O
O82 0.1440(5) 0.3128(4) 0.3319(2) 0.0502(12) Uani d 1 O
Lu1 0.29251(2) 0.22248(2) 0.14440(2) 0.02356(9) Uani d 1 Lu
H11 0.307(5) -0.071(5) -0.3815(19) 0.035 Uiso d 1 H
H12 0.428(3) -0.096(5) -0.393(2) 0.035 Uiso d 1 H
H21 0.206(7) 0.0282(17) -0.314(3) 0.035 Uiso d 1 H
H22 0.238(6) -0.030(4) -0.2704(15) 0.035 Uiso d 1 H

loop_
_atom_site_aniso_label
_atom_site_aniso_U_11
_atom_site_aniso_U_22
_atom_site_aniso_U_33
_atom_site_aniso_U_12
_atom_site_aniso_U_13
_atom_site_aniso_U_23
C1 0.025(3) 0.026(3) 0.026(3) 0.004(2) 0.000(2) 0.006(2)
C2 0.024(3) 0.035(3) 0.040(3) -0.005(2) 0.004(2) -0.001(3)
C3 0.030(3) 0.034(3) 0.039(3) -0.009(2) 0.003(3) 0.000(3)
C5 0.039(3) 0.043(4) 0.038(3) -0.011(3) 0.008(3) 0.005(3)
C6 0.046(4) 0.034(3) 0.036(3) -0.001(3) 0.003(3) 0.008(3)
C11 0.021(3) 0.030(3) 0.052(4) 0.004(2) 0.005(3) -0.001(3)
C12 0.029(3) 0.031(3) 0.028(3) 0.001(2) 0.004(2) 0.001(2)
C21 0.033(3) 0.042(3) 0.033(3) -0.002(3) -0.004(3) 0.002(3)
C22 0.039(3) 0.034(3) 0.025(3) -0.007(3) 0.003(2) 0.003(2)
C41 0.032(3) 0.026(3) 0.034(3) 0.003(2) 0.003(2) -0.007(2)
C51 0.037(3) 0.040(3) 0.032(3) -0.002(3) -0.001(3) -0.008(3)
C61 0.040(3) 0.036(3) 0.033(3) 0.002(3) -0.001(3) -0.002(3)
C71 0.030(3) 0.039(3) 0.030(3) 0.007(3) -0.001(2) 0.007(3)
C72 0.031(3) 0.030(3) 0.039(3) 0.003(2) 0.005(3) 0.002(3)
C81 0.033(3) 0.048(4) 0.026(3) 0.010(3) 0.005(2) 0.002(3)
C82 0.020(3) 0.038(3) 0.042(4) 0.001(2) 0.003(2) -0.008(3)
N1 0.027(2) 0.026(2) 0.036(3) -0.003(2) 0.004(2) -0.002(2)
N7 0.029(2) 0.033(3) 0.021(2) 0.001(2) 0.0045(19) -0.0028(19)
N41 0.035(3) 0.045(3) 0.033(3) -0.002(2) -0.005(2) 0.011(2)
N42 0.031(3) 0.043(3) 0.047(3) -0.002(2) -0.003(2) 0.012(3)
N43 0.035(3) 0.052(3) 0.037(3) 0.002(3) 0.002(2) 0.008(3)
N51 0.072(4) 0.056(4) 0.032(3) 0.001(3) 0.012(3) 0.001(3)
N52 0.065(4) 0.043(3) 0.044(3) 0.015(3) 0.004(3) -0.013(3)
N53 0.057(3) 0.038(3) 0.032(3) 0.011(3) 0.013(2) 0.000(2)
N61 0.038(3) 0.075(4) 0.038(3) -0.009(3) -0.005(2) 0.002(3)
N62 0.037(3) 0.061(4) 0.032(3) 0.000(3) -0.003(2) 0.004(3)
N63 0.035(3) 0.072(4) 0.040(3) -0.013(3) -0.001(2) 0.001(3)
O1 0.028(2) 0.034(2) 0.025(2) -0.0020(16) 0.0018(16) 0.0031(16)
O2 0.029(2) 0.041(2) 0.026(2) -0.0004(18) 0.0000(16) -0.0021(18)
O1W 0.043(3) 0.085(4) 0.060(3) -0.007(3) -0.004(3) -0.024(3)
O3 0.028(2) 0.048(3) 0.046(3) -0.0110(19) 0.0000(19) 0.004(2)
O2W 0.051(3) 0.051(3) 0.050(3) 0.006(2) -0.011(2) -0.004(2)
O4 0.031(2) 0.034(2) 0.034(2) -0.0063(17) 0.0057(17) 0.0040(17)
O11 0.0216(19) 0.029(2) 0.054(3) -0.0016(16) -0.0021(18) 0.0104(19)
O12 0.035(2) 0.030(2) 0.064(3) 0.0026(18) 0.006(2) 0.010(2)
O21 0.033(2) 0.038(2) 0.0218(19) 0.0025(18) 0.0033(17) -0.0030(17)
O22 0.056(3) 0.058(3) 0.027(2) 0.002(2) -0.001(2) -0.007(2)
O71 0.033(2) 0.036(2) 0.030(2) 0.0075(18) 0.0047(17) 0.0002(18)
O72 0.041(3) 0.073(3) 0.047(3) 0.029(3) 0.010(2) 0.001(3)
O81 0.030(2) 0.040(2) 0.029(2) 0.0075(17) 0.0001(17) -0.0022(17)
O82 0.045(3) 0.061(3) 0.045(3) 0.011(2) 0.007(2) -0.020(2)
Lu1 0.02200(13) 0.02535(14) 0.02339(14) -0.00034(9) 0.00191(9) -0.00030(9)

loop_
_atom_type_symbol
_atom_type_description
_atom_type_scat_dispersion_real
_atom_type_scat_dispersion_imag
_atom_type_scat_source
C C 0.0033 0.0016 'International Tables Vol C Tables 4.2.6.8 and 6.1.1.4'
H H 0 0 'International Tables Vol C Tables 4.2.6.8 and 6.1.1.4'
N N 0.0061 0.0033 'International Tables Vol C Tables 4.2.6.8 and 6.1.1.4'
O O 0.0106 0.006 'International Tables Vol C Tables 4.2.6.8 and 6.1.1.4'
Lu Lu -0.472 5.8584 'International Tables Vol C Tables 4.2.6.8 and 6.1.1.4'

loop_
_geom_angle_atom_site_label_1
_geom_angle_atom_site_label_2
_geom_angle_atom_site_label_3
_geom_angle
O3 C1 O1 122.1(5)
O3 C1 O2 122.3(5)
O1 C1 O2 115.6(5)
O3 C1 Lu1 179.7(5)
O1 C1 Lu1 58.2(3)
O2 C1 Lu1 57.5(3)
N1 C2 C3 111.0(5)
N1 C2 H2A 109.4
C3 C2 H2A 109.4
N1 C2 H2B 109.4
C3 C2 H2B 109.4
H2A C2 H2B 108
O4 C3 C2 108.9(5)
O4 C3 H3A 109.9
C2 C3 H3A 109.9
O4 C3 H3B 109.9
C2 C3 H3B 109.9
H3A C3 H3B 108.3
O4 C5 C6 106.5(5)
O4 C5 H5A 110.4
C6 C5 H5A 110.4
O4 C5 H5B 110.4
C6 C5 H5B 110.4
H5A C5 H5B 108.6
N7 C6 C5 112.9(5)
N7 C6 H6A 109
C5 C6 H6A 109
N7 C6 H6B 109
C5 C6 H6B 109
H6A C6 H6B 107.8
N1 C11 C12 110.3(5)
N1 C11 H11A 109.6
C12 C11 H11A 109.6
N1 C11 H11B 109.6
C12 C11 H11B 109.6
H11A C11 H11B 108.1
O12 C12 O11 124.5(5)
O12 C12 C11 118.9(5)
O11 C12 C11 116.5(5)
N1 C21 C22 112.7(5)
N1 C21 H21A 109
C22 C21 H21A 109
N1 C21 H21B 109
C22 C21 H21B 109
H21A C21 H21B 107.8
O22 C22 O21 124.0(6)
O22 C22 C21 118.5(5)
O21 C22 C21 117.4(5)
N41 C41 N43 120.9(6)
N41 C41 N42 120.4(6)
N43 C41 N42 118.6(6)
N51 C51 N53 120.1(6)
N51 C51 N52 121.1(6)
N53 C51 N52 118.8(6)
N63 C61 N61 120.8(6)
N63 C61 N62 119.7(6)
N61 C61 N62 119.5(6)
N7 C71 C72 110.5(5)
N7 C71 H71A 109.5
C72 C71 H71A 109.5
N7 C71 H71B 109.5
C72 C71 H71B 109.5
H71A C71 H71B 108.1
O72 C72 O71 125.4(6)
O72 C72 C71 117.4(5)
O71 C72 C71 117.2(5)
N7 C81 C82 112.4(5)
N7 C81 H81A 109.1
C82 C81 H81A 109.1
N7 C81 H81B 109.1
C82 C81 H81B 109.1
H81A C81 H81B 107.9
O82 C82 O81 124.7(6)
O82 C82 C81 116.5(6)
O81 C82 C81 118.8(5)
C11 N1 C2 111.2(5)
C11 N1 C21 109.4(5)
C2 N1 C21 111.1(5)
C11 N1 Lu1 108.2(3)
C2 N1 Lu1 109.2(3)
C21 N1 Lu1 107.7(3)
C71 N7 C6 107.3(5)
C71 N7 C81 111.9(4)
C6 N7 C81 111.6(5)
C71 N7 Lu1 107.5(3)
C6 N7 Lu1 109.0(3)
C81 N7 Lu1 109.5(3)
C41 N41 H41A 120
C41 N41 H41B 120
H41A N41 H41B 120
C41 N42 H42A 120
C41 N42 H42B 120
H42A N42 H42B 120
C41 N43 H43A 120
C41 N43 H43B 120
H43A N43 H43B 120
C51 N51 H51A 120
C51 N51 H51B 120
H51A N51 H51B 120
C51 N52 H52A 120
C51 N52 H52B 120
H52A N52 H52B 120
C51 N53 H53A 120
C51 N53 H53B 120
H53A N53 H53B 120
C61 N61 H61A 120
C61 N61 H61B 120
H61A N61 H61B 120
C61 N62 H62A 120
C61 N62 H62B 120
H62A N62 H62B 120
C61 N63 H63A 120
C61 N63 H63B 120
H63A N63 H63B 120
C1 O1 Lu1 94.1(3)
C1 O2 Lu1 94.2(3)
H11 O1W H12 89(2)
H21 O2W H22 90(2)
C5 O4 C3 112.4(4)
C5 O4 Lu1 115.3(3)
C3 O4 Lu1 118.6(3)
C12 O11 Lu1 127.0(4)
C22 O21 Lu1 128.7(4)
C72 O71 Lu1 121.3(4)
C82 O81 Lu1 125.3(4)
O21 Lu1 O81 139.40(14)
O21 Lu1 O2 133.38(14)
O81 Lu1 O2 85.31(14)
O21 Lu1 O1 77.86(14)
O81 Lu1 O1 134.93(14)
O2 Lu1 O1 56.15(14)
O21 Lu1 O71 75.23(14)
O81 Lu1 O71 130.75(14)
O2 Lu1 O71 82.83(15)
O1 Lu1 O71 71.61(14)
O21 Lu1 O11 94.40(15)
O81 Lu1 O11 80.18(15)
O2 Lu1 O11 78.52(14)
O1 Lu1 O11 70.71(13)
O71 Lu1 O11 142.24(14)
O21 Lu1 O4 73.48(14)
O81 Lu1 O4 79.43(14)
O2 Lu1 O4 143.83(14)
O1 Lu1 O4 145.51(13)
O71 Lu1 O4 82.75(15)
O11 Lu1 O4 129.72(13)
O21 Lu1 N7 125.92(15)
O81 Lu1 N7 66.63(14)
O2 Lu1 N7 76.25(14)
O1 Lu1 N7 117.65(14)
O71 Lu1 N7 64.13(14)
O11 Lu1 N7 139.45(15)
O4 Lu1 N7 67.61(14)
O21 Lu1 N1 66.67(15)
O81 Lu1 N1 75.10(15)
O2 Lu1 N1 139.73(14)
O1 Lu1 N1 118.15(14)
O71 Lu1 N1 136.19(15)
O11 Lu1 N1 63.83(14)
O4 Lu1 N1 66.65(14)
N7 Lu1 N1 124.20(15)
O21 Lu1 C1 105.41(15)
O81 Lu1 C1 110.84(16)
O2 Lu1 C1 28.39(15)
O1 Lu1 C1 27.77(15)
O71 Lu1 C1 75.85(15)
O11 Lu1 C1 72.13(14)
O4 Lu1 C1 157.98(14)
N7 Lu1 C1 97.85(15)
N1 Lu1 C1 133.94(15)

loop_
_geom_bond_atom_site_label_1
_geom_bond_atom_site_label_2
_geom_bond_distance
C1 O3 1.259(7)
C1 O1 1.285(7)
C1 O2 1.311(7)
C1 Lu1 2.750(5)
C2 N1 1.481(7)
C2 C3 1.506(8)
C2 H2A 0.97
C2 H2B 0.97
C3 O4 1.443(7)
C3 H3A 0.97
C3 H3B 0.97
C5 O4 1.435(7)
C5 C6 1.490(9)
C5 H5A 0.97
C5 H5B 0.97
C6 N7 1.479(8)
C6 H6A 0.97
C6 H6B 0.97
C11 N1 1.468(7)
C11 C12 1.514(8)
C11 H11A 0.97
C11 H11B 0.97
C12 O12 1.239(7)
C12 O11 1.255(7)
C21 N1 1.481(8)
C21 C22 1.507(9)
C21 H21A 0.97
C21 H21B 0.97
C22 O22 1.243(7)
C22 O21 1.260(7)
C41 N41 1.314(8)
C41 N43 1.321(8)
C41 N42 1.324(8)
C51 N51 1.308(9)
C51 N53 1.314(8)
C51 N52 1.325(8)
C61 N63 1.307(8)
C61 N61 1.310(8)
C61 N62 1.319(8)
C71 N7 1.478(7)
C71 C72 1.517(8)
C71 H71A 0.97
C71 H71B 0.97
C72 O72 1.238(7)
C72 O71 1.262(7)
C81 N7 1.482(7)
C81 C82 1.512(8)
C81 H81A 0.97
C81 H81B 0.97
C82 O82 1.247(7)
C82 O81 1.261(8)
N1 Lu1 2.643(5)
N7 Lu1 2.597(5)
N41 H41A 0.86
N41 H41B 0.86
N42 H42A 0.86
N42 H42B 0.86
N43 H43A 0.86
N43 H43B 0.86
N51 H51A 0.86
N51 H51B 0.86
N52 H52A 0.86
N52 H52B 0.86
N53 H53A 0.86
N53 H53B 0.86
N61 H61A 0.86
N61 H61B 0.86
N62 H62A 0.86
N62 H62B 0.86
N63 H63A 0.86
N63 H63B 0.86
O1 Lu1 2.343(4)
O2 Lu1 2.325(4)
O1W H11 0.90(2)
O1W H12 0.88(2)
O2W H21 0.89(2)
O2W H22 0.88(2)
O4 Lu1 2.504(4)
O11 Lu1 2.368(4)
O21 Lu1 2.267(4)
O71 Lu1 2.345(4)
O81 Lu1 2.310(4)

loop_
_geom_hbond_atom_site_label_D
_geom_hbond_atom_site_label_H
_geom_hbond_atom_site_label_A
_geom_hbond_distance_DH
_geom_hbond_distance_HA
_geom_hbond_distance_DA
_geom_hbond_angle_DHA
_geom_hbond_site_symmetry_A
C2 H2B N63 0.97 2.62 3.534(9) 157.8 4_566
C21 H21A O1W 0.97 2.51 3.431(9) 158.9 2_554
N41 H41A O1W 0.86 2.12 2.923(7) 155.6 2_554
N41 H41B O1 0.86 1.93 2.776(6) 166.2 .
N42 H42A O1 0.86 2.65 3.310(7) 135 .
N42 H42A O3 0.86 2.29 3.099(7) 157.4 .
N42 H42B O12 0.86 2.16 2.975(7) 157.7 3_665
N43 H43A O2W 0.86 2.06 2.922(7) 177.7 2_554
N43 H43B O11 0.86 2.25 3.010(7) 146.6 3_665
N43 H43B O12 0.86 2.52 3.244(7) 143 3_665
N51 H51A O22 0.86 2.17 2.977(8) 156.4 3_655
N51 H51B O71 0.86 2.23 3.058(7) 160.6 .
N51 H51B O72 0.86 2.34 3.048(7) 139.2 .
N52 H52A O1 0.86 2.01 2.855(7) 166.1 .
N52 H52B O82 0.86 2.59 3.290(8) 139.1 4_665
N53 H53A O4 0.86 2.66 3.265(7) 128.8 3_655
N53 H53A O21 0.86 2.23 3.021(7) 153.2 3_655
N53 H53B O82 0.86 2.11 2.926(7) 157.7 4_665
N61 H61A O82 0.86 2.01 2.837(8) 160.5 4_665
N61 H61B O22 0.86 2.09 2.854(8) 147.1 .
N62 H62A O2 0.86 2.01 2.838(7) 162.7 4_565
N62 H62B O22 0.86 2.12 2.871(7) 145.8 .
N63 H63A O81 0.86 2.4 3.247(7) 168.2 4_665
N63 H63A O82 0.86 2.54 3.228(7) 138.2 4_665
N63 H63B O3 0.86 1.99 2.842(7) 169.1 4_565
O1W H11 O2W 0.90(2) 1.95(2) 2.845(8) 172(6) .
O2W H21 O3 0.89(2) 1.92(3) 2.742(7) 152(5) 4_565
O2W H22 O72 0.88(2) 1.90(2) 2.760(7) 167(5) 3_655

loop_
_geom_torsion_atom_site_label_1
_geom_torsion_atom_site_label_2
_geom_torsion_atom_site_label_3
_geom_torsion_atom_site_label_4
_geom_torsion
N1 C2 C3 O4 57.5(6)
O4 C5 C6 N7 61.4(7)
N1 C11 C12 O12 155.6(6)
N1 C11 C12 O11 -27.0(8)
N1 C21 C22 O22 159.8(5)
N1 C21 C22 O21 -23.0(8)
N7 C71 C72 O72 -173.5(6)
N7 C71 C72 O71 8.2(8)
N7 C81 C82 O82 170.0(5)
N7 C81 C82 O81 -10.1(8)
C12 C11 N1 C2 159.4(5)
C12 C11 N1 C21 -77.5(6)
C12 C11 N1 Lu1 39.5(6)
C3 C2 N1 C11 -166.9(5)
C3 C2 N1 C21 71.1(6)
C3 C2 N1 Lu1 -47.6(5)
C22 C21 N1 C11 145.3(5)
C22 C21 N1 C2 -91.6(6)
C22 C21 N1 Lu1 27.9(6)
C72 C71 N7 C6 82.1(6)
C72 C71 N7 C81 -155.2(5)
C72 C71 N7 Lu1 -34.9(5)
C5 C6 N7 C71 -159.0(5)
C5 C6 N7 C81 78.1(6)
C5 C6 N7 Lu1 -43.0(6)
C82 C81 N7 C71 143.7(5)
C82 C81 N7 C6 -96.1(6)
C82 C81 N7 Lu1 24.6(6)
O3 C1 O1 Lu1 -179.7(5)
O2 C1 O1 Lu1 1.3(5)
O3 C1 O2 Lu1 179.7(5)
O1 C1 O2 Lu1 -1.3(5)
C6 C5 O4 C3 171.6(5)
C6 C5 O4 Lu1 -48.2(6)
C2 C3 O4 C5 100.2(6)
C2 C3 O4 Lu1 -38.4(6)
O12 C12 O11 Lu1 173.0(4)
C11 C12 O11 Lu1 -4.3(8)
O22 C22 O21 Lu1 179.3(4)
C21 C22 O21 Lu1 2.3(8)
O72 C72 O71 Lu1 -148.1(5)
C71 C72 O71 Lu1 30.0(7)
O82 C82 O81 Lu1 165.4(5)
C81 C82 O81 Lu1 -14.5(8)
